data_1564465
loop_
_publ_author_name
'Zarei, Leila'
'Asadi, Zahra'
'Samolova, Erika'
'Dusek, Michal'
'Amirghofran, Zahra'

_publ_section_title
;
 Pyrazolate as bridging ligand in stabilization of self-assemble Cu(II)
 Schiff base complexes: Synthesis, structural investigations, DNA/protein
 (BSA) binding and growth inhibitory effects on the MCF7, CT-26,
 MDA-MB-231 cell lines
;
_journal_name_full 'Inorganica Chimica Acta'
_journal_page_first 119674
_journal_paper_doi 10.1016/j.ica.2020.119674
_journal_volume 509
_journal_year 2020
_chemical_absolute_configuration .
_chemical_formula_sum 'C20 H18 Cu2 N4 O3'
_chemical_formula_weight 489.5
_space_group_IT_number 14
_space_group_name_Hall '-P 2ybc'
_space_group_name_H-M_alt 'P 1 21/c 1'
_symmetry_cell_setting monoclinic
_symmetry_Int_Tables_number 14
_symmetry_space_group_name_Hall '-P 2ybc'
_symmetry_space_group_name_H-M 'P 1 21/c 1'
_cell_angle_alpha 90
_cell_angle_beta 105.774(3)
_cell_angle_gamma 90
_cell_formula_units_Z 4
_cell_length_a 12.5391(4)
_cell_length_b 13.7594(4)
_cell_length_c 11.0780(3)
_cell_measurement_reflns_used 10292
_cell_measurement_temperature 120.03(10)
_cell_measurement_theta_max 27.92
_cell_measurement_theta_min 3.4
_cell_volume 1839.32(10)
_computing_cell_refinement 'CrysAlisPro 1.171.39.46 (Rigaku OD, 2018)'
_computing_data_collection 'CrysAlisPro 1.171.39.46 (Rigaku OD, 2018)'
_computing_data_reduction 'CrysAlisPro 1.171.39.46 (Rigaku OD, 2018)'
_diffrn_ambient_temperature 120.03
_diffrn_detector 'CCD plate'
_diffrn_detector_area_resol_mean 5.1783
_diffrn_measured_fraction_theta_full 0.98
_diffrn_measured_fraction_theta_max 0.95
_diffrn_measurement_device 'four-circle diffractometer'
_diffrn_measurement_device_type 'Xcalibur, AtlasS2, Gemini ultra'
_diffrn_measurement_method '\w scans'
_diffrn_radiation_monochromator graphite
_diffrn_radiation_probe x-ray
_diffrn_radiation_source 'X-ray tube'
_diffrn_radiation_type 'Mo K\a'
_diffrn_radiation_wavelength 0.71073
_diffrn_reflns_av_R_equivalents 0.036
_diffrn_reflns_av_unetI/netI 0.0224
_diffrn_reflns_limit_h_max 16
_diffrn_reflns_limit_h_min -16
_diffrn_reflns_limit_k_max 18
_diffrn_reflns_limit_k_min -18
_diffrn_reflns_limit_l_max 13
_diffrn_reflns_limit_l_min -13
_diffrn_reflns_number 23558
_diffrn_reflns_theta_full 27.56
_diffrn_reflns_theta_max 28.16
_diffrn_reflns_theta_min 2.96
_diffrn_source 'fine-focus sealed X-ray tube'
_exptl_absorpt_coefficient_mu 2.344
_exptl_absorpt_correction_T_max 1
_exptl_absorpt_correction_T_min 0.813
_exptl_absorpt_correction_type multi-scan
_exptl_absorpt_process_details
;
CrysAlisPro 1.171.39.46 (Rigaku Oxford Diffraction, 2018)
Empirical absorption correction using spherical harmonics,
 implemented in SCALE3 ABSPACK scaling algorithm.
;
_exptl_crystal_colour 'dark brown'
_exptl_crystal_density_diffrn 1.7676
_exptl_crystal_description block
_exptl_crystal_F_000 992
_exptl_crystal_size_max 0.251
_exptl_crystal_size_mid 0.182
_exptl_crystal_size_min 0.145
_refine_diff_density_max 0.38
_refine_diff_density_min -0.41
_refine_ls_extinction_method none
_refine_ls_goodness_of_fit_gt 1.60
_refine_ls_goodness_of_fit_ref 1.52
_refine_ls_hydrogen_treatment constr
_refine_ls_number_constraints 72
_refine_ls_number_parameters 262
_refine_ls_number_reflns 4275
_refine_ls_number_restraints 0
_refine_ls_R_factor_all 0.0337
_refine_ls_R_factor_gt 0.0248
_refine_ls_shift/su_max 0.0020
_refine_ls_shift/su_mean 0.0001
_refine_ls_structure_factor_coef Fsqd
_refine_ls_weighting_details w=1/(\s^2^(I)+0.0004I^2^)
_refine_ls_weighting_scheme sigma
_refine_ls_wR_factor_gt 0.0586
_refine_ls_wR_factor_ref 0.0610
_reflns_number_gt 3602
_reflns_number_total 4275
_reflns_threshold_expression I>3\s(I)
_cod_data_source_file ICA-2020-509-119674.cif
_cod_data_source_block I
_cod_depositor_comments
;
The following automatic conversions were performed:

data item '_diffrn_radiation_probe' value 'X-ray' was changed to
'x-ray' in accordance with the built-in table derived from the CIF
Core dictionary named 'cif_core.dic' version 2.4.5 last updated on
2014-11-21.

Automatic conversion script
Id: cif_fix_values 8369 2020-08-20 11:38:08Z andrius 
;
_cod_original_sg_symbol_Hall '-P 2ycb'
_cod_database_code 1564465

loop_
_space_group_symop_id
_space_group_symop_operation_xyz
1 x,y,z
2 -x,y+1/2,-z+1/2
3 -x,-y,-z
4 x,-y+1/2,z+1/2

loop_
_atom_site_label
_atom_site_type_symbol
_atom_site_fract_x
_atom_site_fract_y
_atom_site_fract_z
_atom_site_adp_type
_atom_site_U_iso_or_equiv
_atom_site_site_symmetry_multiplicity
_atom_site_occupancy
_atom_site_calc_flag
_atom_site_refinement_flags
_atom_site_disorder_assembly
_atom_site_disorder_group
Cu1 Cu 0.320168(19) 0.604814(15) 0.55576(2) Uani 0.01510(8) 4 1 d . . .
Cu2 Cu 0.505621(18) 0.591050(16) 0.38799(2) Uani 0.01510(8) 4 1 d . . .
O1 O 0.46990(11) 0.59841(9) 0.54520(12) Uani 0.0185(4) 4 1 d . . .
O2 O 0.17636(11) 0.59793(9) 0.57488(13) Uani 0.0209(5) 4 1 d . . .
O3 O 0.54761(11) 0.57989(9) 0.23687(12) Uani 0.0193(4) 4 1 d . . .
N1 N 0.64996(13) 0.63439(11) 0.48817(14) Uani 0.0151(5) 4 1 d . . .
N2 N 0.27195(13) 0.58219(11) 0.37538(15) Uani 0.0162(5) 4 1 d . . .
N3 N 0.34670(13) 0.58328(11) 0.30530(15) Uani 0.0160(5) 4 1 d . . .
N4 N 0.39018(13) 0.65102(11) 0.72345(15) Uani 0.0172(5) 4 1 d . . .
C1 C 0.73577(15) 0.64622(13) 0.44692(18) Uani 0.0173(6) 4 1 d . . .
C2 C 0.53669(15) 0.66942(14) 0.62553(17) Uani 0.0180(6) 4 1 d . . .
C3 C 0.65576(15) 0.65271(13) 0.62121(17) Uani 0.0166(6) 4 1 d . . .
C4 C 0.73987(16) 0.62788(13) 0.32052(18) Uani 0.0173(6) 4 1 d . . .
C5 C 0.33814(16) 0.67122(13) 0.80564(18) Uani 0.0180(6) 4 1 d . . .
C6 C 0.51173(15) 0.65833(13) 0.75151(18) Uani 0.0192(6) 4 1 d . . .
C7 C 0.17090(16) 0.57030(14) 0.29715(18) Uani 0.0200(6) 4 1 d . . .
C8 C 0.17809(17) 0.68716(13) 0.88842(19) Uani 0.0217(7) 4 1 d . . .
C9 C 0.64686(16) 0.59623(13) 0.22281(18) Uani 0.0177(6) 4 1 d . . .
C10 C 0.28993(16) 0.57204(14) 0.18483(18) Uani 0.0192(6) 4 1 d . . .
C11 C 0.17807(17) 0.56302(15) 0.17529(19) Uani 0.0227(7) 4 1 d . . .
C12 C 0.22066(16) 0.66076(13) 0.78788(18) Uani 0.0188(6) 4 1 d . . .
C13 C 0.14685(16) 0.62385(13) 0.67517(19) Uani 0.0187(6) 4 1 d . . .
C14 C 0.66297(17) 0.58253(13) 0.10251(19) Uani 0.0204(6) 4 1 d . . .
C15 C 0.03457(17) 0.61420(14) 0.6729(2) Uani 0.0239(7) 4 1 d . . .
C16 C 0.84226(16) 0.64289(14) 0.29267(19) Uani 0.0215(7) 4 1 d . . .
C17 C 0.06797(17) 0.67838(15) 0.8821(2) Uani 0.0253(7) 4 1 d . . .
C18 C 0.76388(18) 0.59878(13) 0.0793(2) Uani 0.0238(7) 4 1 d . . .
C19 C 0.85517(17) 0.62905(15) 0.17540(20) Uani 0.0233(7) 4 1 d . . .
C20 C -0.00401(17) 0.64135(15) 0.7724(2) Uani 0.0256(7) 4 1 d . . .
H1c1 H 0.802355 0.669141 0.505344 Uiso 0.0208 4 1 d . . .
H1c2 H 0.52197 0.736264 0.602011 Uiso 0.0216 4 1 d . . .
H1c3 H 0.698658 0.710266 0.649113 Uiso 0.0199 4 1 d . . .
H2c3 H 0.685198 0.596428 0.67019 Uiso 0.0199 4 1 d . . .
H1c5 H 0.381195 0.695241 0.885367 Uiso 0.0215 4 1 d . . .
H1c6 H 0.544884 0.599497 0.791149 Uiso 0.023 4 1 d . . .
H2c6 H 0.536692 0.71509 0.801619 Uiso 0.023 4 1 d . . .
H1c7 H 0.103356 0.567275 0.321999 Uiso 0.024 4 1 d . . .
H1c8 H 0.22787 0.712119 0.963806 Uiso 0.0261 4 1 d . . .
H1c10 H 0.322088 0.57047 0.115484 Uiso 0.0231 4 1 d . . .
H1c11 H 0.11863 0.553754 0.100562 Uiso 0.0273 4 1 d . . .
H1c14 H 0.601739 0.561279 0.035042 Uiso 0.0245 4 1 d . . .
H1c15 H -0.016537 0.587822 0.599359 Uiso 0.0286 4 1 d . . .
H1c16 H 0.904987 0.663583 0.358673 Uiso 0.0258 4 1 d . . .
H1c17 H 0.040688 0.697273 0.951683 Uiso 0.0304 4 1 d . . .
H1c18 H 0.771659 0.589239 -0.003709 Uiso 0.0286 4 1 d . . .
H1c19 H 0.925659 0.639892 0.159234 Uiso 0.028 4 1 d . . .
H1c20 H -0.081455 0.63484 0.766709 Uiso 0.0307 4 1 d . . .

loop_
_atom_site_aniso_label
_atom_site_aniso_type_symbol
_atom_site_aniso_U_11
_atom_site_aniso_U_22
_atom_site_aniso_U_33
_atom_site_aniso_U_12
_atom_site_aniso_U_13
_atom_site_aniso_U_23
Cu1 Cu 0.01590(13) 0.01473(12) 0.01422(12) -0.00095(9) 0.00331(9) -0.00152(9)
Cu2 Cu 0.01511(13) 0.01577(12) 0.01387(12) -0.00249(9) 0.00299(9) -0.00168(9)
O1 O 0.0163(7) 0.0226(7) 0.0160(7) -0.0061(5) 0.0031(5) -0.0067(5)
O2 O 0.0184(7) 0.0272(8) 0.0169(7) -0.0009(6) 0.0046(6) -0.0018(6)
O3 O 0.0183(7) 0.0237(7) 0.0167(7) -0.0045(5) 0.0060(5) -0.0018(6)
N1 N 0.0177(8) 0.0125(7) 0.0141(8) -0.0009(6) 0.0026(6) -0.0002(6)
N2 N 0.0161(8) 0.0157(8) 0.0165(8) 0.0003(6) 0.0037(6) -0.0009(6)
N3 N 0.0183(8) 0.0142(8) 0.0156(8) -0.0004(6) 0.0047(6) 0.0006(6)
N4 N 0.0174(8) 0.0158(8) 0.0174(8) -0.0020(6) 0.0031(7) -0.0012(6)
C1 C 0.0166(10) 0.0128(9) 0.0201(10) -0.0009(7) 0.0007(8) 0.0019(8)
C2 C 0.0177(10) 0.0166(9) 0.0181(10) -0.0028(7) 0.0020(8) -0.0031(8)
C3 C 0.0190(10) 0.0145(9) 0.0150(9) -0.0033(7) 0.0023(8) -0.0024(7)
C4 C 0.0194(10) 0.0120(9) 0.0209(10) 0.0010(7) 0.0061(8) 0.0048(8)
C5 C 0.0245(10) 0.0137(9) 0.0150(10) -0.0003(8) 0.0043(8) -0.0006(7)
C6 C 0.0198(10) 0.0184(10) 0.0182(10) -0.0025(8) 0.0032(8) -0.0038(8)
C7 C 0.0170(10) 0.0200(10) 0.0213(10) 0.0014(8) 0.0024(8) -0.0011(8)
C8 C 0.0288(11) 0.0163(10) 0.0214(10) 0.0023(8) 0.0091(9) 0.0017(8)
C9 C 0.0210(10) 0.0119(9) 0.0204(10) 0.0003(7) 0.0060(8) 0.0013(7)
C10 C 0.0228(10) 0.0197(9) 0.0147(9) -0.0007(8) 0.0042(8) 0.0003(8)
C11 C 0.0213(11) 0.0266(11) 0.0168(10) 0.0003(8) -0.0006(8) -0.0009(8)
C12 C 0.0253(11) 0.0122(9) 0.0196(10) 0.0024(7) 0.0074(8) 0.0026(7)
C13 C 0.0206(10) 0.0147(9) 0.0214(10) 0.0031(8) 0.0068(8) 0.0042(8)
C14 C 0.0242(11) 0.0178(10) 0.0202(10) -0.0018(8) 0.0077(8) -0.0010(8)
C15 C 0.0217(11) 0.0241(11) 0.0256(11) 0.0040(8) 0.0060(9) 0.0036(9)
C16 C 0.0176(10) 0.0205(10) 0.0253(11) 0.0010(8) 0.0038(8) 0.0038(8)
C17 C 0.0309(12) 0.0230(10) 0.0269(12) 0.0069(9) 0.0160(9) 0.0021(9)
C18 C 0.0312(12) 0.0187(10) 0.0255(11) 0.0016(8) 0.0147(9) -0.0010(8)
C19 C 0.0193(11) 0.0233(10) 0.0303(12) 0.0022(8) 0.0118(9) 0.0019(9)
C20 C 0.0212(11) 0.0263(11) 0.0321(12) 0.0061(9) 0.0122(9) 0.0063(9)

loop_
_atom_type_symbol
_atom_type_scat_dispersion_real
_atom_type_scat_dispersion_imag
_atom_type_scat_source
C 0.0033 0.0016 'International Tables Vol C tables 4.2.6.8 and 6.1.1.1'
H 0.0000 0.0000 'International Tables Vol C tables 4.2.6.8 and 6.1.1.1'
Cu 0.3201 1.2651 'International Tables Vol C tables 4.2.6.8 and 6.1.1.1'
N 0.0061 0.0033 'International Tables Vol C tables 4.2.6.8 and 6.1.1.1'
O 0.0106 0.0060 'International Tables Vol C tables 4.2.6.8 and 6.1.1.1'

loop_
_geom_angle_atom_site_label_1
_geom_angle_atom_site_label_2
_geom_angle_atom_site_label_3
_geom_angle_site_symmetry_1
_geom_angle_site_symmetry_2
_geom_angle_site_symmetry_3
_geom_angle
O1 Cu1 O2 . . . 173.76(6)
O1 Cu1 N2 . . . 88.05(6)
O1 Cu1 N4 . . . 82.95(6)
O2 Cu1 N2 . . . 93.90(6)
O2 Cu1 N4 . . . 96.17(7)
N2 Cu1 N4 . . . 166.11(7)
O1 Cu2 O3 . . . 176.98(5)
O1 Cu2 N1 . . . 82.88(6)
O1 Cu2 N3 . . . 88.19(6)
O3 Cu2 N1 . . . 95.18(6)
O3 Cu2 N3 . . . 94.26(6)
N1 Cu2 N3 . . . 163.06(7)
Cu1 O1 Cu2 . . . 122.25(6)
Cu1 O1 C2 . . . 110.41(12)
Cu2 O1 C2 . . . 111.10(12)
Cu1 O2 C13 . . . 125.68(11)
Cu2 O3 C9 . . . 126.21(11)
Cu2 N1 C1 . . . 125.07(13)
Cu2 N1 C3 . . . 114.08(12)
C1 N1 C3 . . . 120.85(15)
Cu1 N2 N3 . . . 120.66(11)
Cu1 N2 C7 . . . 131.26(15)
N3 N2 C7 . . . 107.94(16)
Cu2 N3 N2 . . . 120.12(11)
Cu2 N3 C10 . . . 132.08(15)
N2 N3 C10 . . . 107.65(15)
Cu1 N4 C5 . . . 124.45(13)
Cu1 N4 C6 . . . 113.48(13)
C5 N4 C6 . . . 122.04(15)
N1 C1 C4 . . . 125.29(16)
N1 C1 H1c1 . . . 117.36
C4 C1 H1c1 . . . 117.36
O1 C2 C3 . . . 106.88(15)
O1 C2 C6 . . . 105.74(15)
O1 C2 H1c2 . . . 116.69
C3 C2 C6 . . . 117.52(14)
C3 C2 H1c2 . . . 104.69
C6 C2 H1c2 . . . 105.86
N1 C3 C2 . . . 105.91(13)
N1 C3 H1c3 . . . 109.47
N1 C3 H2c3 . . . 109.47
C2 C3 H1c3 . . . 109.47
C2 C3 H2c3 . . . 109.47
H1c3 C3 H2c3 . . . 112.81
C1 C4 C9 . . . 123.67(19)
C1 C4 C16 . . . 117.49(16)
C9 C4 C16 . . . 118.84(19)
N4 C5 C12 . . . 125.37(16)
N4 C5 H1c5 . . . 117.31
C12 C5 H1c5 . . . 117.31
N4 C6 C2 . . . 105.82(14)
N4 C6 H1c6 . . . 109.47
N4 C6 H2c6 . . . 109.47
C2 C6 H1c6 . . . 109.47
C2 C6 H2c6 . . . 109.47
H1c6 C6 H2c6 . . . 112.89
N2 C7 C11 . . . 109.92(19)
N2 C7 H1c7 . . . 125.04
C11 C7 H1c7 . . . 125.04
C12 C8 C17 . . . 122.09(18)
C12 C8 H1c8 . . . 118.95
C17 C8 H1c8 . . . 118.95
O3 C9 C4 . . . 124.55(19)
O3 C9 C14 . . . 118.12(16)
C4 C9 C14 . . . 117.33(19)
N3 C10 C11 . . . 109.85(19)
N3 C10 H1c10 . . . 125.08
C11 C10 H1c10 . . . 125.08
C7 C11 C10 . . . 104.65(16)
C7 C11 H1c11 . . . 127.67
C10 C11 H1c11 . . . 127.67
C5 C12 C8 . . . 117.40(16)
C5 C12 C13 . . . 123.4(2)
C8 C12 C13 . . . 119.21(19)
O2 C13 C12 . . . 124.84(19)
O2 C13 C15 . . . 118.02(16)
C12 C13 C15 . . . 117.1(2)
C9 C14 C18 . . . 121.91(17)
C9 C14 H1c14 . . . 119.05
C18 C14 H1c14 . . . 119.05
C13 C15 C20 . . . 121.98(18)
C13 C15 H1c15 . . . 119.01
C20 C15 H1c15 . . . 119.01
C4 C16 C19 . . . 122.44(17)
C4 C16 H1c16 . . . 118.78
C19 C16 H1c16 . . . 118.78
C8 C17 C20 . . . 118.7(2)
C8 C17 H1c17 . . . 120.65
C20 C17 H1c17 . . . 120.65
C14 C18 C19 . . . 120.7(2)
C14 C18 H1c18 . . . 119.65
C19 C18 H1c18 . . . 119.65
C16 C19 C18 . . . 118.8(2)
C16 C19 H1c19 . . . 120.61
C18 C19 H1c19 . . . 120.61
C15 C20 C17 . . . 120.9(2)
C15 C20 H1c20 . . . 119.57
C17 C20 H1c20 . . . 119.57

loop_
_geom_bond_atom_site_label_1
_geom_bond_atom_site_label_2
_geom_bond_site_symmetry_1
_geom_bond_site_symmetry_2
_geom_bond_distance
Cu1 O1 . . 1.9147(14)
Cu1 O2 . . 1.8744(15)
Cu1 N2 . . 1.9490(16)
Cu1 N4 . . 1.9337(15)
Cu2 O1 . . 1.9152(15)
Cu2 O3 . . 1.8928(15)
Cu2 N1 . . 1.9419(14)
Cu2 N3 . . 1.9568(15)
O1 C2 . . 1.429(2)
O2 C13 . . 1.312(3)
O3 C9 . . 1.315(3)
N1 C1 . . 1.288(3)
N1 C3 . . 1.477(3)
N2 N3 . . 1.370(3)
N2 C7 . . 1.337(2)
N3 C10 . . 1.340(2)
N4 C5 . . 1.286(3)
N4 C6 . . 1.474(2)
C1 C4 . . 1.438(3)
C1 H1c1 . . 0.96
C2 C3 . . 1.524(3)
C2 C6 . . 1.519(3)
C2 H1c2 . . 0.96
C3 H1c3 . . 0.96
C3 H2c3 . . 0.96
C4 C9 . . 1.427(2)
C4 C16 . . 1.415(3)
C5 C12 . . 1.439(3)
C5 H1c5 . . 0.96
C6 H1c6 . . 0.96
C6 H2c6 . . 0.96
C7 C11 . . 1.381(3)
C7 H1c7 . . 0.96
C8 C12 . . 1.407(3)
C8 C17 . . 1.369(3)
C8 H1c8 . . 0.96
C9 C14 . . 1.414(3)
C10 C11 . . 1.383(3)
C10 H1c10 . . 0.96
C11 H1c11 . . 0.96
C12 C13 . . 1.430(2)
C13 C15 . . 1.407(3)
C14 C18 . . 1.376(3)
C14 H1c14 . . 0.96
C15 C20 . . 1.371(3)
C15 H1c15 . . 0.96
C16 C19 . . 1.366(3)
C16 H1c16 . . 0.96
C17 C20 . . 1.398(3)
C17 H1c17 . . 0.96
C18 C19 . . 1.398(3)
C18 H1c18 . . 0.96
C19 H1c19 . . 0.96
C20 H1c20 . . 0.96
